data_4337229
loop_
_publ_author_name
'Han, Jing'
'Nishihara, Sadafumi'
'Inoue, Katsuya'
'Kurmoo, Mohamedally'

_publ_section_title
;
 On the Nature of the Structural and Magnetic Phase Transitions in the
 Layered Perovskite-Like (CH3NH3)2[Fe(II)Cl4].
;
_journal_issue 4
_journal_name_full 'Inorganic chemistry'
_journal_page_first 2068
_journal_page_last 2075
_journal_paper_doi 10.1021/ic402535u
_journal_volume 53
_journal_year 2014
_chemical_formula_sum 'C0.13 H0.75 Cl0.25 Fe0.06 N0.13'
_chemical_formula_weight 16.36
_chemical_name_systematic
; 
 ? 
;
_space_group_IT_number 139
_symmetry_space_group_name_Hall '-I 4 2'
_symmetry_space_group_name_H-M 'I 4/m m m'
_atom_sites_solution_hydrogens geom
_atom_sites_solution_primary direct
_atom_sites_solution_secondary difmap
_audit_creation_method SHELXL-97
_cell_angle_alpha 90.00
_cell_angle_beta 90.00
_cell_angle_gamma 90.00
_cell_formula_units_Z 32
_cell_length_a 5.1130(14)
_cell_length_b 5.1130(14)
_cell_length_c 19.278(5)
_cell_measurement_temperature 340(2)
_cell_volume 504.0(2)
_computing_structure_refinement 'SHELXL-97 (Sheldrick, 1997)'
_computing_structure_solution 'SHELXS-97 (Sheldrick, 1990)'
_diffrn_ambient_temperature 340(2)
_diffrn_measured_fraction_theta_full 0.983
_diffrn_measured_fraction_theta_max 0.983
_diffrn_radiation_monochromator graphite
_diffrn_radiation_source 'fine-focus sealed tube'
_diffrn_radiation_type MoK\a
_diffrn_radiation_wavelength 0.71073
_diffrn_reflns_av_R_equivalents 0.0250
_diffrn_reflns_av_sigmaI/netI 0.0109
_diffrn_reflns_limit_h_max 6
_diffrn_reflns_limit_h_min -6
_diffrn_reflns_limit_k_max 6
_diffrn_reflns_limit_k_min -6
_diffrn_reflns_limit_l_max 25
_diffrn_reflns_limit_l_min -25
_diffrn_reflns_number 2984
_diffrn_reflns_theta_full 28.83
_diffrn_reflns_theta_max 28.83
_diffrn_reflns_theta_min 2.11
_exptl_absorpt_coefficient_mu 2.489
_exptl_absorpt_correction_T_max 0.9519
_exptl_absorpt_correction_T_min 0.7889
_exptl_crystal_density_diffrn 1.725
_exptl_crystal_density_method 'not measured'
_exptl_crystal_F_000 264
_exptl_crystal_size_max 0.10
_exptl_crystal_size_mid 0.10
_exptl_crystal_size_min 0.02
_refine_diff_density_max 0.237
_refine_diff_density_min -0.206
_refine_diff_density_rms 0.042
_refine_ls_extinction_method none
_refine_ls_goodness_of_fit_ref 1.228
_refine_ls_hydrogen_treatment mixed
_refine_ls_matrix_type full
_refine_ls_number_parameters 17
_refine_ls_number_reflns 229
_refine_ls_number_restraints 0
_refine_ls_restrained_S_all 1.228
_refine_ls_R_factor_all 0.0154
_refine_ls_R_factor_gt 0.0149
_refine_ls_shift/su_max 0.267
_refine_ls_shift/su_mean 0.023
_refine_ls_structure_factor_coef Fsqd
_refine_ls_weighting_details 'calc w=1/[\s^2^(Fo^2^)+(0.0227P)^2^+0.1055P] where P=(Fo^2^+2Fc^2^)/3'
_refine_ls_weighting_scheme calc
_refine_ls_wR_factor_gt 0.0422
_refine_ls_wR_factor_ref 0.0424
_reflns_number_gt 223
_reflns_number_total 229
_reflns_threshold_expression >2sigma(I)
_cod_data_source_file D-340k-I4mmm.cif
_cod_data_source_block D-340K-I4mmm
_cod_original_sg_symbol_H-M '? I 4/mmm'
_cod_database_code 4337229

loop_
_symmetry_equiv_pos_as_xyz
'x, y, z'
'-x, -y, z'
'x, -y, -z'
'-x, y, -z'
'-y, -x, -z'
'y, x, -z'
'y, -x, z'
'-y, x, z'
'x+1/2, y+1/2, z+1/2'
'-x+1/2, -y+1/2, z+1/2'
'x+1/2, -y+1/2, -z+1/2'
'-x+1/2, y+1/2, -z+1/2'
'-y+1/2, -x+1/2, -z+1/2'
'y+1/2, x+1/2, -z+1/2'
'y+1/2, -x+1/2, z+1/2'
'-y+1/2, x+1/2, z+1/2'
'-x, -y, -z'
'x, y, -z'
'-x, y, z'
'x, -y, z'
'y, x, z'
'-y, -x, z'
'-y, x, -z'
'y, -x, -z'
'-x+1/2, -y+1/2, -z+1/2'
'x+1/2, y+1/2, -z+1/2'
'-x+1/2, y+1/2, z+1/2'
'x+1/2, -y+1/2, z+1/2'
'y+1/2, x+1/2, z+1/2'
'-y+1/2, -x+1/2, z+1/2'
'-y+1/2, x+1/2, -z+1/2'
'y+1/2, -x+1/2, -z+1/2'

loop_
_atom_site_label
_atom_site_type_symbol
_atom_site_fract_x
_atom_site_fract_y
_atom_site_fract_z
_atom_site_U_iso_or_equiv
_atom_site_adp_type
_atom_site_occupancy
_atom_site_symmetry_multiplicity
_atom_site_calc_flag
_atom_site_refinement_flags
Fe1 Fe 0.0000 0.0000 0.5000 0.02752(16) Uani 1 16 d S
Cl2 Cl 0.0000 0.0000 0.37490(4) 0.0584(2) Uani 1 8 d S
Cl3 Cl 0.0000 -0.5000 0.5000 0.0466(2) Uani 1 8 d S
N1 N 0.0000 0.0000 0.11417(13) 0.0531(7) Uani 1 8 d S
H1A H 0.0127 -0.1636 0.0988 0.080 Uiso 0.13 1 calc PR
H1B H 0.1353 0.0928 0.0988 0.080 Uiso 0.13 1 calc PR
H1C H -0.1481 0.0708 0.0988 0.080 Uiso 0.13 1 calc PR
C2 C 0.0000 0.0000 0.18826(18) 0.0829(14) Uani 1 8 d S
H1 H 0.1285 -0.1218 0.2049 0.124 Uiso 0.25 2 calc SPR
H2 H -0.1697 -0.0504 0.2049 0.124 Uiso 0.13 1 calc PR
H3 H 0.0412 0.1721 0.2049 0.124 Uiso 0.13 1 calc PR

loop_
_atom_site_aniso_label
_atom_site_aniso_U_11
_atom_site_aniso_U_22
_atom_site_aniso_U_33
_atom_site_aniso_U_23
_atom_site_aniso_U_13
_atom_site_aniso_U_12
Fe1 0.02391(19) 0.02391(19) 0.0347(3) 0.000 0.000 0.000
Cl2 0.0712(4) 0.0712(4) 0.0329(3) 0.000 0.000 0.000
Cl3 0.0366(4) 0.0225(3) 0.0806(5) 0.000 0.000 0.000
N1 0.0585(11) 0.0585(11) 0.0423(13) 0.000 0.000 0.000
C2 0.103(2) 0.103(2) 0.0422(19) 0.000 0.000 0.000

loop_
_atom_type_symbol
_atom_type_description
_atom_type_scat_dispersion_real
_atom_type_scat_dispersion_imag
_atom_type_scat_source
C C 0.0033 0.0016 'International Tables Vol C Tables 4.2.6.8 and 6.1.1.4'
H H 0.0000 0.0000 'International Tables Vol C Tables 4.2.6.8 and 6.1.1.4'
N N 0.0061 0.0033 'International Tables Vol C Tables 4.2.6.8 and 6.1.1.4'
Cl Cl 0.1484 0.1585 'International Tables Vol C Tables 4.2.6.8 and 6.1.1.4'
Fe Fe 0.3463 0.8444 'International Tables Vol C Tables 4.2.6.8 and 6.1.1.4'

loop_
_geom_angle_atom_site_label_1
_geom_angle_atom_site_label_2
_geom_angle_atom_site_label_3
_geom_angle
_geom_angle_site_symmetry_1
_geom_angle_site_symmetry_3
Cl2 Fe1 Cl2 180.0 . 17_556
Cl2 Fe1 Cl3 90.0 . 5_556
Cl2 Fe1 Cl3 90.0 17_556 5_556
Cl2 Fe1 Cl3 90.0 . .
Cl2 Fe1 Cl3 90.0 17_556 .
Cl3 Fe1 Cl3 90.0 5_556 .
Cl2 Fe1 Cl3 90.0 . 1_565
Cl2 Fe1 Cl3 90.0 17_556 1_565
Cl3 Fe1 Cl3 90.0 5_556 1_565
Cl3 Fe1 Cl3 180.0 . 1_565
Cl2 Fe1 Cl3 90.0 . 5_456
Cl2 Fe1 Cl3 90.0 17_556 5_456
Cl3 Fe1 Cl3 180.0 5_556 5_456
Cl3 Fe1 Cl3 90.0 . 5_456
Cl3 Fe1 Cl3 90.0 1_565 5_456
Fe1 Cl3 Fe1 180.0 1_545 .

loop_
_geom_bond_atom_site_label_1
_geom_bond_atom_site_label_2
_geom_bond_distance
_geom_bond_site_symmetry_2
Fe1 Cl2 2.4117(10) .
Fe1 Cl2 2.4117(10) 17_556
Fe1 Cl3 2.5565(7) 5_556
Fe1 Cl3 2.5565(7) .
Fe1 Cl3 2.5565(7) 1_565
Fe1 Cl3 2.5565(7) 5_456
Cl3 Fe1 2.5565(7) 1_545
N1 C2 1.428(4) .

loop_
_geom_torsion_atom_site_label_1
_geom_torsion_atom_site_label_2
_geom_torsion_atom_site_label_3
_geom_torsion_atom_site_label_4
_geom_torsion
_geom_torsion_site_symmetry_1
_geom_torsion_site_symmetry_4
Cl2 Fe1 Cl3 Fe1 0.0 . 1_545
Cl2 Fe1 Cl3 Fe1 180.0 17_556 1_545
Cl3 Fe1 Cl3 Fe1 -90.0 5_556 1_545
Cl3 Fe1 Cl3 Fe1 0.0 1_565 1_545
Cl3 Fe1 Cl3 Fe1 90.0 5_456 1_545
